data_4344732
loop_
_publ_author_name
'Petuker, Anette'
'Merz, Klaus'
'Merten, Christian'
'Apfel, Ulf-Peter'

_publ_section_title
;
 Controlled Flexible Coordination in Tripodal Iron(II) Phosphane
 Complexes: Effects on Reactivity.
;
_journal_issue 3
_journal_name_full 'Inorganic chemistry'
_journal_page_first 1183
_journal_page_last 1191
_journal_paper_doi 10.1021/acs.inorgchem.5b02361
_journal_volume 55
_journal_year 2016
_chemical_absolute_configuration ad
_chemical_formula_moiety 'C40 H39 Br2 Fe P3 Si'
_chemical_formula_sum 'C40 H39 Br2 Fe P3 Si'
_chemical_formula_weight 856.38
_chemical_name_systematic
;
 ? 
;
_space_group_crystal_system triclinic
_space_group_IT_number 1
_space_group_name_Hall 'P 1'
_space_group_name_H-M_alt 'P 1'
_symmetry_space_group_name_Hall 'P 1'
_symmetry_space_group_name_H-M 'P 1'
_atom_sites_solution_hydrogens geom
_atom_sites_solution_primary direct
_atom_sites_solution_secondary difmap
_audit_creation_date 2015-04-22
_audit_creation_method
;
Olex2 1.2
(compiled 2015.01.26 svn.r3151 for OlexSys, GUI svn.r4998)
;
_cell_angle_alpha 110.289(3)
_cell_angle_beta 93.258(2)
_cell_angle_gamma 112.426(3)
_cell_formula_units_Z 1
_cell_length_a 9.4197(3)
_cell_length_b 9.4229(3)
_cell_length_c 12.7283(3)
_cell_measurement_reflns_used 14603
_cell_measurement_temperature 104.7(10)
_cell_measurement_theta_max 74.0330
_cell_measurement_theta_min 3.7630
_cell_volume 955.95(6)
_computing_cell_refinement
;
CrysAlisPro, Agilent Technologies,
Version 1.171.37.31 (release 14-01-2014 CrysAlis171 .NET)
(compiled Jan 14 2014,18:38:05)
;
_computing_data_collection
;
CrysAlisPro, Agilent Technologies,
Version 1.171.37.31 (release 14-01-2014 CrysAlis171 .NET)
(compiled Jan 14 2014,18:38:05)
;
_computing_data_reduction
;
CrysAlisPro, Agilent Technologies,
Version 1.171.37.31 (release 14-01-2014 CrysAlis171 .NET)
(compiled Jan 14 2014,18:38:05)
;
_computing_molecular_graphics 'Olex2 (Dolomanov et al., 2009)'
_computing_publication_material 'Olex2 (Dolomanov et al., 2009)'
_computing_structure_refinement 'XL (Sheldrick, 2008)'
_computing_structure_solution 'XS (Sheldrick, 2008)'
_diffrn_ambient_environment N~2~
_diffrn_ambient_temperature 104.7(10)
_diffrn_detector 'CCD plate'
_diffrn_detector_area_resol_mean 10.4372
_diffrn_detector_type Atlas
_diffrn_measured_fraction_theta_full 0.995
_diffrn_measured_fraction_theta_max 0.980
_diffrn_measurement_details
;
  1 omega  -75.00   37.00   1.0000    2.5000
omega____ theta____ kappa____ phi______ frames
    -      -41.3552   77.0000    0.0000 112

  2 omega -115.00  -12.00   1.0000    2.5000
omega____ theta____ kappa____ phi______ frames
    -      -41.3552  -57.0000 -120.0000 103

  3 omega  -20.00   83.00   1.0000    2.5000
omega____ theta____ kappa____ phi______ frames
    -       41.3552  -99.0000  150.0000 103

  4 omega   33.00  122.00   1.0000   10.0000
omega____ theta____ kappa____ phi______ frames
    -      108.4562 -125.0000 -180.0000 89

  5 omega   24.00  109.00   1.0000   10.0000
omega____ theta____ kappa____ phi______ frames
    -      108.4562  -94.0000  -60.0000 85

  6 omega   34.00  139.00   1.0000   10.0000
omega____ theta____ kappa____ phi______ frames
    -      108.4562  -61.0000  -30.0000 105

  7 omega   78.00  158.00   1.0000   10.0000
omega____ theta____ kappa____ phi______ frames
    -      108.4562   30.0000  -60.0000 80

  8 omega   81.00  158.00   1.0000   10.0000
omega____ theta____ kappa____ phi______ frames
    -      108.4562   45.0000   90.0000 77

  9 omega   34.00   77.00   1.0000   10.0000
omega____ theta____ kappa____ phi______ frames
    -      108.4562  -45.0000 -180.0000 43

 10 omega   81.00  158.00   1.0000   10.0000
omega____ theta____ kappa____ phi______ frames
    -      108.4562   45.0000   30.0000 77

 11 omega   24.00  109.00   1.0000   10.0000
omega____ theta____ kappa____ phi______ frames
    -      108.4562  -94.0000 -150.0000 85

 12 omega   78.00  158.00   1.0000   10.0000
omega____ theta____ kappa____ phi______ frames
    -      108.4562   61.0000  -30.0000 80

 13 omega -115.00  -12.00   1.0000    2.5000
omega____ theta____ kappa____ phi______ frames
    -      -41.3552  -57.0000  150.0000 103

 14 omega -115.00  -12.00   1.0000    2.5000
omega____ theta____ kappa____ phi______ frames
    -      -41.3552  -57.0000  -30.0000 103

 15 omega -120.00   -8.00   1.0000    2.5000
omega____ theta____ kappa____ phi______ frames
    -      -41.3552  -77.0000   90.0000 112

 16 omega   75.00  158.00   1.0000   10.0000
omega____ theta____ kappa____ phi______ frames
    -      108.4562   77.0000  120.0000 83

 17 omega   31.00   69.00   1.0000   10.0000
omega____ theta____ kappa____ phi______ frames
    -      108.4562  -30.0000  -90.0000 38

 18 omega   75.00  158.00   1.0000   10.0000
omega____ theta____ kappa____ phi______ frames
    -      108.4562   77.0000 -150.0000 83

 19 omega   78.00  158.00   1.0000   10.0000
omega____ theta____ kappa____ phi______ frames
    -      108.4562   61.0000  -60.0000 80

 20 omega   78.00  158.00   1.0000   10.0000
omega____ theta____ kappa____ phi______ frames
    -      108.4562   61.0000   60.0000 80

 21 omega   78.00  158.00   1.0000   10.0000
omega____ theta____ kappa____ phi______ frames
    -      108.4562   30.0000 -150.0000 80

 22 omega -124.00  -79.00   1.0000    2.5000
omega____ theta____ kappa____ phi______ frames
    -      -41.3552  -99.0000   60.0000 45

 23 omega    8.00  120.00   1.0000    2.5000
omega____ theta____ kappa____ phi______ frames
    -       41.3552   77.0000   30.0000 112

 24 omega  -35.00   68.00   1.0000    2.5000
omega____ theta____ kappa____ phi______ frames
    -       41.3552  -37.0000 -150.0000 103

 25 omega   75.00  158.00   1.0000   10.0000
omega____ theta____ kappa____ phi______ frames
    -      108.4562   77.0000 -120.0000 83

 26 omega   75.00  158.00   1.0000   10.0000
omega____ theta____ kappa____ phi______ frames
    -      108.4562   77.0000  150.0000 83

 27 omega   75.00  158.00   1.0000   10.0000
omega____ theta____ kappa____ phi______ frames
    -      108.4562   77.0000 -180.0000 83

 28 omega   78.00  158.00   1.0000   10.0000
omega____ theta____ kappa____ phi______ frames
    -      108.4562   61.0000   30.0000 80

 29 omega   75.00  158.00   1.0000   10.0000
omega____ theta____ kappa____ phi______ frames
    -      108.4562   77.0000  -30.0000 83

 30 omega   75.00  158.00   1.0000   10.0000
omega____ theta____ kappa____ phi______ frames
    -      108.4562   77.0000   90.0000 83

 31 omega -120.00   -8.00   1.0000    2.5000
omega____ theta____ kappa____ phi______ frames
    -      -41.3552  -77.0000  120.0000 112

 32 omega -120.00   -8.00   1.0000    2.5000
omega____ theta____ kappa____ phi______ frames
    -      -41.3552  -77.0000 -150.0000 112

 33 omega  -35.00   68.00   1.0000    2.5000
omega____ theta____ kappa____ phi______ frames
    -       41.3552  -37.0000   30.0000 103

 34 omega   78.00  158.00   1.0000   10.0000
omega____ theta____ kappa____ phi______ frames
    -      108.4562   61.0000 -150.0000 80

 35 omega   78.00  158.00   1.0000   10.0000
omega____ theta____ kappa____ phi______ frames
    -      108.4562   61.0000  -90.0000 80

 36 omega   78.00  158.00   1.0000   10.0000
omega____ theta____ kappa____ phi______ frames
    -      108.4562   61.0000   90.0000 80

 37 omega   78.00  125.00   1.0000   10.0000
omega____ theta____ kappa____ phi______ frames
    -      108.4562   61.0000  150.0000 47

 38 omega   34.00   77.00   1.0000   10.0000
omega____ theta____ kappa____ phi______ frames
    -      108.4562  -45.0000  120.0000 43
;
_diffrn_measurement_device 'four-circle diffractometer'
_diffrn_measurement_device_type 'SuperNova, Single source at offset, Atlas'
_diffrn_measurement_method '\w scans'
_diffrn_orient_matrix_UB_11 0.1343984000
_diffrn_orient_matrix_UB_12 0.1088187000
_diffrn_orient_matrix_UB_13 0.1078068000
_diffrn_orient_matrix_UB_21 0.0812446000
_diffrn_orient_matrix_UB_22 -0.1165854000
_diffrn_orient_matrix_UB_23 -0.0446301000
_diffrn_orient_matrix_UB_31 0.0905753000
_diffrn_orient_matrix_UB_32 0.1085362000
_diffrn_orient_matrix_UB_33 -0.0622029000
_diffrn_radiation_monochromator mirror
_diffrn_radiation_probe x-ray
_diffrn_radiation_type CuK\a
_diffrn_radiation_wavelength 1.54184
_diffrn_reflns_av_R_equivalents 0.0190
_diffrn_reflns_av_unetI/netI 0.0199
_diffrn_reflns_limit_h_max 11
_diffrn_reflns_limit_h_min -11
_diffrn_reflns_limit_k_max 11
_diffrn_reflns_limit_k_min -11
_diffrn_reflns_limit_l_max 15
_diffrn_reflns_limit_l_min -15
_diffrn_reflns_number 18125
_diffrn_reflns_theta_full 70.00
_diffrn_reflns_theta_max 74.21
_diffrn_reflns_theta_min 3.79
_diffrn_source 'sealed X-ray tube'
_diffrn_source_type 'SuperNova (Cu) X-ray Source'
_exptl_absorpt_coefficient_mu 7.305
_exptl_absorpt_correction_T_max 1.00000
_exptl_absorpt_correction_T_min 0.74033
_exptl_absorpt_correction_type multi-scan
_exptl_absorpt_process_details
;
CrysAlisPro, Agilent Technologies,
Version 1.171.37.31 (release 14-01-2014 CrysAlis171 .NET)
(compiled Jan 14 2014,18:38:05)
Empirical absorption correction using spherical harmonics,
 implemented in SCALE3 ABSPACK scaling algorithm.
;
_exptl_crystal_colour 'clear colourless'
_exptl_crystal_colour_lustre clear
_exptl_crystal_colour_primary colourless
_exptl_crystal_density_diffrn 1.488
_exptl_crystal_density_method 'not measured'
_exptl_crystal_description block
_exptl_crystal_F_000 434
_exptl_crystal_size_max 0.14
_exptl_crystal_size_mid 0.11
_exptl_crystal_size_min 0.1
_refine_diff_density_max 0.685
_refine_diff_density_min -0.287
_refine_diff_density_rms 0.059
_refine_ls_abs_structure_details 'Flack H D (1983), Acta Cryst. A39, 876-881'
_refine_ls_abs_structure_Flack 0.006(2)
_refine_ls_extinction_method none
_refine_ls_goodness_of_fit_ref 1.074
_refine_ls_hydrogen_treatment constr
_refine_ls_matrix_type full
_refine_ls_number_parameters 425
_refine_ls_number_reflns 6887
_refine_ls_number_restraints 3
_refine_ls_restrained_S_all 1.074
_refine_ls_R_factor_all 0.0199
_refine_ls_R_factor_gt 0.0195
_refine_ls_shift/su_max 0.003
_refine_ls_shift/su_mean 0.000
_refine_ls_structure_factor_coef Fsqd
_refine_ls_weighting_details 'calc w=1/[\s^2^(Fo^2^)+(0.0290P)^2^+0.5587P] where P=(Fo^2^+2Fc^2^)/3'
_refine_ls_weighting_scheme calc
_refine_ls_wR_factor_gt 0.0539
_refine_ls_wR_factor_ref 0.0539
_reflns_number_gt 6871
_reflns_number_total 6887
_reflns_threshold_expression >2sigma(I)
_cod_data_source_file ic5b02361_si_003.cif
_cod_data_source_block ap74
_cod_original_cell_volume 955.94(5)
_cod_database_code 4344732
_reflns_odcompleteness_completeness 99.77
_reflns_odcompleteness_iscentric 1
_reflns_odcompleteness_theta 66.97
_olex2_refinement_description
;
1. Fixed Uiso
 At 1.2 times of:
  All C(H) groups, All C(H,H) groups
 At 1.5 times of:
  All C(H,H,H) groups
2.a Secondary CH2 refined with riding coordinates:
 C4(H4a,H4b), C11(H11a,H11b), C12(H12a,H12b)
2.b Aromatic/amide H refined with riding coordinates:
 C1(H1), C10(H10), C15(H15), C18(H18), C20(H20), C21(H21), C22(H22), C23(H23),
 C24(H24), C26(H26), C27(H27), C29(H29), C30(H30), C31(H31), C32(H32), C34(H34),
  C36(H36), C37(H37), C38(H38), C39(H39), C40(H40), C42(H42), C43(H43),
 C44(H44), C46(H46), C48(H48), C51(H51), C52(H52), C53(H53), C0AA(H0AA)
2.c Idealised Me refined as rotating group:
 C25(H25a,H25b,H25c)
;
_olex2_submission_special_instructions 'No special instructions were received'

loop_
_space_group_symop_id
_space_group_symop_operation_xyz
1 'x, y, z'

loop_
_atom_site_label
_atom_site_type_symbol
_atom_site_fract_x
_atom_site_fract_y
_atom_site_fract_z
_atom_site_U_iso_or_equiv
_atom_site_adp_type
_atom_site_occupancy
_atom_site_calc_flag
_atom_site_refinement_flags_posn
Br1 Br 0.93766(2) 0.04878(3) 0.37598(2) 0.02198(6) Uani 1 d .
Br2 Br 1.25356(3) 0.14316(3) 0.66770(2) 0.02232(6) Uani 1 d .
Fe3 Fe 1.02850(4) -0.03190(4) 0.51310(3) 0.01364(8) Uani 1 d .
Si4 Si 0.99801(7) -0.38465(7) 0.63650(5) 0.01245(12) Uani 1 d .
P5 P 0.85238(6) -0.13066(7) 0.62937(5) 0.01269(11) Uani 1 d .
P6 P 1.31074(7) -0.19633(7) 0.81712(5) 0.01549(12) Uani 1 d .
P7 P 1.06756(6) -0.28143(7) 0.42016(5) 0.01252(11) Uani 1 d .
C1 C 0.8025(3) -0.4404(3) 0.2446(2) 0.0182(5) Uani 1 d .
H1 H 0.8234 -0.3330 0.2501 0.022 Uiso 1 calc R
C4 C 1.1243(3) -0.3440(3) 0.52996(18) 0.0148(4) Uani 1 d .
H4A H 1.2277 -0.2580 0.5743 0.018 Uiso 1 calc R
H4B H 1.1372 -0.4454 0.4905 0.018 Uiso 1 calc R
C10 C 0.6880(3) 0.0628(3) 0.7099(2) 0.0221(5) Uani 1 d .
H10 H 0.6128 -0.0101 0.6422 0.027 Uiso 1 calc R
C11 C 1.1324(3) -0.3948(3) 0.74683(19) 0.0164(5) Uani 1 d .
H11A H 1.0762 -0.4198 0.8044 0.020 Uiso 1 calc R
H11B H 1.1624 -0.4847 0.7098 0.020 Uiso 1 calc R
C12 C 0.9506(3) -0.2023(3) 0.71324(18) 0.0138(4) Uani 1 d .
H12A H 0.8856 -0.2316 0.7656 0.017 Uiso 1 calc R
H12B H 1.0486 -0.1078 0.7598 0.017 Uiso 1 calc R
C13 C 1.4483(3) -0.2508(3) 0.88521(19) 0.0162(5) Uani 1 d .
C14 C 0.9021(3) -0.4645(3) 0.31496(18) 0.0141(4) Uani 1 d .
C15 C 0.8727(3) -0.6265(3) 0.3029(2) 0.0200(5) Uani 1 d .
H15 H 0.9406 -0.6436 0.3480 0.024 Uiso 1 calc R
C16 C 1.2288(3) -0.2523(3) 0.3443(2) 0.0164(5) Uani 1 d .
C17 C 0.6576(3) -0.3007(3) 0.56251(19) 0.0144(4) Uani 1 d .
C18 C 1.4156(3) -0.4086(3) 0.8839(2) 0.0171(5) Uani 1 d .
H18 H 1.3148 -0.4945 0.8515 0.021 Uiso 1 calc R
C19 C 1.2512(3) -0.0851(3) 0.94499(19) 0.0179(5) Uani 1 d .
C20 C 0.4268(3) -0.5216(3) 0.5700(2) 0.0227(5) Uani 1 d .
H20 H 0.3674 -0.5761 0.6118 0.027 Uiso 1 calc R
C21 C 1.7170(3) -0.1530(3) 0.9832(2) 0.0227(5) Uani 1 d .
H21 H 1.8175 -0.0670 1.0171 0.027 Uiso 1 calc R
C22 C 1.6011(3) -0.1236(3) 0.9348(2) 0.0197(5) Uani 1 d .
H22 H 1.6251 -0.0181 0.9352 0.024 Uiso 1 calc R
C23 C 0.6404(3) -0.7374(3) 0.1569(2) 0.0268(6) Uani 1 d .
H23 H 0.5513 -0.8285 0.1059 0.032 Uiso 1 calc R
C24 C 0.6001(3) -0.3554(3) 0.4456(2) 0.0192(5) Uani 1 d .
H24 H 0.6572 -0.2985 0.4040 0.023 Uiso 1 calc R
C25 C 0.8172(3) -0.5859(3) 0.5728(2) 0.0205(5) Uani 1 d .
H25A H 0.7518 -0.5835 0.5134 0.031 Uiso 1 calc GR
H25B H 0.7605 -0.6012 0.6313 0.031 Uiso 1 calc GR
H25C H 0.8461 -0.6768 0.5408 0.031 Uiso 1 calc GR
C26 C 0.4572(3) -0.4955(4) 0.3908(2) 0.0263(6) Uani 1 d .
H26 H 0.4190 -0.5324 0.3126 0.032 Uiso 1 calc R
C27 C 0.6713(3) -0.5777(4) 0.1659(2) 0.0236(6) Uani 1 d .
H27 H 0.6044 -0.5616 0.1193 0.028 Uiso 1 calc R
C29 C 1.1963(3) -0.1509(4) 1.0232(2) 0.0249(6) Uani 1 d .
H29 H 1.1878 -0.2567 1.0128 0.030 Uiso 1 calc R
C30 C 0.3725(3) -0.5791(3) 0.4522(2) 0.0259(6) Uani 1 d .
H30 H 0.2786 -0.6745 0.4150 0.031 Uiso 1 calc R
C31 C 0.7430(3) -0.7617(3) 0.2244(2) 0.0253(5) Uani 1 d .
H31 H 0.7241 -0.8696 0.2165 0.030 Uiso 1 calc R
C32 C 0.5695(3) -0.3828(3) 0.6247(2) 0.0197(5) Uani 1 d .
H32 H 0.6061 -0.3448 0.7033 0.024 Uiso 1 calc R
C33 C 0.8193(3) 0.0364(3) 0.7348(2) 0.0162(5) Uani 1 d .
C34 C 1.2173(3) -0.3698(3) 0.2366(2) 0.0208(5) Uani 1 d .
H34 H 1.1252 -0.4678 0.2007 0.025 Uiso 1 calc R
C36 C 1.6831(3) -0.3108(3) 0.9812(2) 0.0238(6) Uani 1 d .
H36 H 1.7607 -0.3310 1.0134 0.029 Uiso 1 calc R
C37 C 0.7799(3) 0.3068(3) 0.8867(2) 0.0264(6) Uani 1 d .
H37 H 0.7671 0.3973 0.9375 0.032 Uiso 1 calc R
C38 C 0.6692(3) 0.1987(4) 0.7864(3) 0.0272(6) Uani 1 d .
H38 H 0.5814 0.2162 0.7694 0.033 Uiso 1 calc R
C39 C 0.9106(4) 0.2806(4) 0.9120(2) 0.0307(7) Uani 1 d .
H39 H 0.9852 0.3534 0.9801 0.037 Uiso 1 calc R
C40 C 1.3441(3) -0.3393(3) 0.1832(2) 0.0262(6) Uani 1 d .
H40 H 1.3360 -0.4171 0.1112 0.031 Uiso 1 calc R
C42 C 1.1657(3) 0.0960(4) 1.1344(2) 0.0295(7) Uani 1 d .
H42 H 1.1367 0.1560 1.1974 0.035 Uiso 1 calc R
C43 C 1.5331(3) -0.4383(3) 0.9310(2) 0.0210(5) Uani 1 d .
H43 H 1.5106 -0.5446 0.9287 0.025 Uiso 1 calc R
C44 C 1.2648(3) 0.0747(3) 0.9623(2) 0.0224(5) Uani 1 d .
H44 H 1.3029 0.1214 0.9105 0.027 Uiso 1 calc R
C46 C 1.2217(3) 0.1645(3) 1.0568(2) 0.0293(7) Uani 1 d .
H46 H 1.2306 0.2707 1.0677 0.035 Uiso 1 calc R
C48 C 0.9304(3) 0.1464(3) 0.8364(2) 0.0257(6) Uani 1 d .
H48 H 1.0185 0.1298 0.8537 0.031 Uiso 1 calc R
C51 C 1.3676(3) -0.1067(3) 0.3961(2) 0.0248(6) Uani 1 d .
H51 H 1.3757 -0.0270 0.4672 0.030 Uiso 1 calc R
C52 C 1.1528(4) -0.0614(4) 1.1185(2) 0.0310(6) Uani 1 d .
H52 H 1.1155 -0.1077 1.1706 0.037 Uiso 1 calc R
C53 C 1.4935(3) -0.0793(4) 0.3432(3) 0.0325(7) Uani 1 d .
H53 H 1.5867 0.0173 0.3796 0.039 Uiso 1 calc R
C0AA C 1.4820(3) -0.1950(4) 0.2359(3) 0.0283(6) Uani 1 d .
H0AA H 1.5663 -0.1754 0.1998 0.034 Uiso 1 calc R

loop_
_atom_site_aniso_label
_atom_site_aniso_U_11
_atom_site_aniso_U_22
_atom_site_aniso_U_33
_atom_site_aniso_U_23
_atom_site_aniso_U_13
_atom_site_aniso_U_12
Br1 0.02211(12) 0.02277(12) 0.02697(12) 0.01408(10) 0.00423(10) 0.01198(10)
Br2 0.02007(12) 0.01715(11) 0.02084(12) 0.00499(9) -0.00122(9) 0.00216(9)
Fe3 0.01369(16) 0.01228(16) 0.01426(16) 0.00432(13) 0.00224(13) 0.00586(13)
Si4 0.0135(3) 0.0124(3) 0.0111(2) 0.0036(2) 0.0015(2) 0.0064(2)
P5 0.0138(2) 0.0125(3) 0.0114(2) 0.0033(2) 0.0018(2) 0.0068(2)
P6 0.0173(3) 0.0155(3) 0.0137(3) 0.0049(2) 0.0000(2) 0.0084(2)
P7 0.0126(2) 0.0127(2) 0.0112(2) 0.0035(2) 0.0017(2) 0.0056(2)
C1 0.0215(12) 0.0193(12) 0.0154(10) 0.0064(9) 0.0038(9) 0.0108(10)
C4 0.0151(10) 0.0175(10) 0.0128(10) 0.0051(9) 0.0026(8) 0.0089(9)
C10 0.0235(12) 0.0211(12) 0.0223(12) 0.0061(10) 0.0027(10) 0.0128(10)
C11 0.0200(11) 0.0174(11) 0.0134(10) 0.0058(9) 0.0022(9) 0.0101(9)
C12 0.0166(10) 0.0144(10) 0.0109(9) 0.0050(8) 0.0046(8) 0.0069(9)
C13 0.0182(11) 0.0197(11) 0.0127(10) 0.0047(9) 0.0029(9) 0.0117(10)
C14 0.0143(10) 0.0151(11) 0.0102(9) 0.0049(8) 0.0021(8) 0.0039(9)
C15 0.0256(12) 0.0176(12) 0.0153(10) 0.0063(9) -0.0001(9) 0.0085(10)
C16 0.0171(11) 0.0186(11) 0.0166(10) 0.0087(9) 0.0051(9) 0.0090(9)
C17 0.0133(10) 0.0143(10) 0.0159(10) 0.0042(9) 0.0026(8) 0.0080(9)
C18 0.0186(11) 0.0182(11) 0.0140(10) 0.0048(9) 0.0036(9) 0.0088(10)
C19 0.0176(11) 0.0170(11) 0.0146(10) 0.0001(9) -0.0046(9) 0.0096(9)
C20 0.0186(11) 0.0204(12) 0.0313(13) 0.0132(10) 0.0111(10) 0.0073(10)
C21 0.0187(12) 0.0234(12) 0.0211(12) 0.0042(10) 0.0009(10) 0.0086(10)
C22 0.0209(12) 0.0180(11) 0.0187(11) 0.0054(9) 0.0030(9) 0.0088(10)
C23 0.0224(12) 0.0248(13) 0.0169(11) 0.0005(10) -0.0026(10) 0.0019(11)
C24 0.0181(11) 0.0225(12) 0.0158(11) 0.0072(9) 0.0021(9) 0.0081(10)
C25 0.0199(12) 0.0147(11) 0.0205(11) 0.0028(9) 0.0020(9) 0.0053(10)
C26 0.0202(12) 0.0282(13) 0.0191(12) 0.0026(10) -0.0025(10) 0.0061(11)
C27 0.0211(12) 0.0303(14) 0.0166(11) 0.0059(11) -0.0022(10) 0.0121(11)
C29 0.0322(14) 0.0289(13) 0.0190(11) 0.0082(10) 0.0060(10) 0.0197(12)
C30 0.0159(11) 0.0188(12) 0.0321(14) 0.0026(11) 0.0013(10) 0.0037(10)
C31 0.0324(14) 0.0167(12) 0.0200(11) 0.0057(10) 0.0026(10) 0.0056(11)
C32 0.0209(12) 0.0228(12) 0.0176(11) 0.0078(10) 0.0056(9) 0.0114(10)
C33 0.0184(11) 0.0157(11) 0.0166(10) 0.0061(9) 0.0061(9) 0.0093(9)
C34 0.0223(12) 0.0191(12) 0.0195(11) 0.0071(10) 0.0069(9) 0.0075(10)
C36 0.0236(12) 0.0278(13) 0.0229(12) 0.0073(10) 0.0001(10) 0.0170(11)
C37 0.0357(14) 0.0220(13) 0.0271(13) 0.0072(11) 0.0134(11) 0.0195(12)
C38 0.0272(13) 0.0260(13) 0.0361(15) 0.0113(12) 0.0078(11) 0.0197(12)
C39 0.0344(15) 0.0270(14) 0.0222(13) -0.0033(11) -0.0014(11) 0.0175(12)
C40 0.0358(15) 0.0245(13) 0.0234(12) 0.0103(11) 0.0160(11) 0.0162(12)
C42 0.0265(13) 0.0347(15) 0.0185(11) -0.0030(11) -0.0018(10) 0.0174(12)
C43 0.0300(13) 0.0206(12) 0.0191(11) 0.0092(10) 0.0072(10) 0.0162(11)
C44 0.0227(12) 0.0180(12) 0.0188(11) 0.0014(10) -0.0064(9) 0.0077(10)
C46 0.0309(14) 0.0200(13) 0.0264(13) -0.0045(11) -0.0079(11) 0.0145(11)
C48 0.0255(13) 0.0254(13) 0.0221(12) 0.0002(11) -0.0020(10) 0.0160(11)
C51 0.0223(12) 0.0241(13) 0.0214(12) 0.0051(10) 0.0074(10) 0.0065(11)
C52 0.0346(15) 0.0425(17) 0.0200(12) 0.0107(12) 0.0086(11) 0.0218(14)
C53 0.0210(13) 0.0287(14) 0.0362(15) 0.0068(12) 0.0099(11) 0.0042(11)
C0AA 0.0284(14) 0.0323(15) 0.0351(15) 0.0202(12) 0.0213(12) 0.0158(12)

loop_
_atom_type_symbol
_atom_type_description
_atom_type_scat_dispersion_real
_atom_type_scat_dispersion_imag
_atom_type_scat_source
C C 0.0181 0.0091 'International Tables Vol C Tables 4.2.6.8 and 6.1.1.4'
H H 0.0000 0.0000 'International Tables Vol C Tables 4.2.6.8 and 6.1.1.4'
Br Br -0.6763 1.2805 'International Tables Vol C Tables 4.2.6.8 and 6.1.1.4'
Fe Fe -1.1336 3.1974 'International Tables Vol C Tables 4.2.6.8 and 6.1.1.4'
P P 0.2955 0.4335 'International Tables Vol C Tables 4.2.6.8 and 6.1.1.4'
Si Si 0.2541 0.3302 'International Tables Vol C Tables 4.2.6.8 and 6.1.1.4'

loop_
_geom_angle_atom_site_label_1
_geom_angle_atom_site_label_2
_geom_angle_atom_site_label_3
_geom_angle
Br1 Fe3 Br2 125.567(18)
Br1 Fe3 P5 118.547(19)
Br1 Fe3 P7 110.93(2)
Br2 Fe3 P5 95.436(19)
Br2 Fe3 P7 103.777(19)
P7 Fe3 P5 98.33(2)
C11 Si4 C4 103.00(10)
C11 Si4 C12 106.98(10)
C12 Si4 C4 111.84(11)
C25 Si4 C4 113.42(11)
C25 Si4 C11 109.40(12)
C25 Si4 C12 111.62(10)
C12 P5 Fe3 106.98(8)
C12 P5 C33 105.27(10)
C17 P5 Fe3 120.53(8)
C17 P5 C12 105.49(11)
C17 P5 C33 104.79(10)
C33 P5 Fe3 112.62(9)
C11 P6 C19 101.75(11)
C13 P6 C11 104.45(11)
C13 P6 C19 100.14(10)
C4 P7 Fe3 108.51(7)
C4 P7 C16 104.51(10)
C14 P7 Fe3 117.56(7)
C14 P7 C4 106.86(11)
C14 P7 C16 104.00(11)
C16 P7 Fe3 114.41(8)
C14 C1 H1 120.1
C14 C1 C27 119.9(2)
C27 C1 H1 120.1
Si4 C4 H4A 106.9
Si4 C4 H4B 106.9
P7 C4 Si4 121.64(12)
P7 C4 H4A 106.9
P7 C4 H4B 106.9
H4A C4 H4B 106.7
C33 C10 H10 120.0
C33 C10 C38 120.1(2)
C38 C10 H10 120.0
Si4 C11 H11A 109.3
Si4 C11 H11B 109.3
P6 C11 Si4 111.63(13)
P6 C11 H11A 109.3
P6 C11 H11B 109.3
H11A C11 H11B 108.0
Si4 C12 H12A 107.5
Si4 C12 H12B 107.5
P5 C12 Si4 119.27(12)
P5 C12 H12A 107.5
P5 C12 H12B 107.5
H12A C12 H12B 107.0
C18 C13 P6 125.42(18)
C18 C13 C22 118.6(2)
C22 C13 P6 115.77(19)
C1 C14 P7 118.44(18)
C15 C14 P7 122.08(17)
C15 C14 C1 119.5(2)
C14 C15 H15 119.9
C31 C15 C14 120.2(2)
C31 C15 H15 119.9
C34 C16 P7 122.64(19)
C51 C16 P7 118.27(18)
C51 C16 C34 119.1(2)
C24 C17 P5 119.2(2)
C32 C17 P5 120.94(17)
C32 C17 C24 119.7(2)
C13 C18 H18 119.8
C13 C18 C43 120.3(2)
C43 C18 H18 119.8
C29 C19 P6 123.49(18)
C29 C19 C44 118.8(2)
C44 C19 P6 117.7(2)
C30 C20 H20 120.1
C32 C20 H20 120.1
C32 C20 C30 119.9(3)
C22 C21 H21 120.0
C22 C21 C36 120.0(2)
C36 C21 H21 120.0
C13 C22 H22 119.6
C21 C22 C13 120.8(2)
C21 C22 H22 119.6
C27 C23 H23 120.1
C27 C23 C31 119.8(2)
C31 C23 H23 120.1
C17 C24 H24 120.0
C17 C24 C26 119.9(3)
C26 C24 H24 120.0
Si4 C25 H25A 109.5
Si4 C25 H25B 109.5
Si4 C25 H25C 109.5
H25A C25 H25B 109.5
H25A C25 H25C 109.5
H25B C25 H25C 109.5
C24 C26 H26 119.9
C30 C26 C24 120.1(2)
C30 C26 H26 119.9
C1 C27 H27 119.9
C23 C27 C1 120.2(2)
C23 C27 H27 119.9
C19 C29 H29 119.4
C19 C29 C52 121.2(3)
C52 C29 H29 119.4
C20 C30 H30 119.9
C26 C30 C20 120.2(2)
C26 C30 H30 119.9
C15 C31 C23 120.3(2)
C15 C31 H31 119.8
C23 C31 H31 119.8
C17 C32 H32 120.0
C20 C32 C17 120.1(2)
C20 C32 H32 120.0
C10 C33 P5 120.01(18)
C48 C33 P5 120.59(17)
C48 C33 C10 119.2(2)
C16 C34 H34 120.1
C40 C34 C16 119.7(2)
C40 C34 H34 120.1
C21 C36 H36 120.1
C43 C36 C21 119.7(2)
C43 C36 H36 120.1
C38 C37 H37 120.0
C38 C37 C39 119.9(2)
C39 C37 H37 120.0
C10 C38 H38 119.9
C37 C38 C10 120.2(2)
C37 C38 H38 119.9
C37 C39 H39 119.9
C48 C39 C37 120.2(2)
C48 C39 H39 119.9
C34 C40 H40 119.6
C0AA C40 C34 120.7(2)
C0AA C40 H40 119.6
C46 C42 H42 120.0
C52 C42 H42 120.0
C52 C42 C46 120.0(2)
C18 C43 H43 119.8
C36 C43 C18 120.5(2)
C36 C43 H43 119.8
C19 C44 H44 119.8
C46 C44 C19 120.4(3)
C46 C44 H44 119.8
C42 C46 C44 120.1(3)
C42 C46 H46 120.0
C44 C46 H46 120.0
C33 C48 H48 119.8
C39 C48 C33 120.4(2)
C39 C48 H48 119.8
C16 C51 H51 119.7
C53 C51 C16 120.6(2)
C53 C51 H51 119.7
C29 C52 H52 120.2
C42 C52 C29 119.5(3)
C42 C52 H52 120.2
C51 C53 H53 119.8
C51 C53 C0AA 120.4(3)
C0AA C53 H53 119.8
C40 C0AA C53 119.4(3)
C40 C0AA H0AA 120.3
C53 C0AA H0AA 120.3

loop_
_geom_bond_atom_site_label_1
_geom_bond_atom_site_label_2
_geom_bond_distance
Br1 Fe3 2.3670(4)
Br2 Fe3 2.3862(4)
Fe3 P5 2.4218(7)
Fe3 P7 2.4175(6)
Si4 C4 1.897(3)
Si4 C11 1.889(2)
Si4 C12 1.891(2)
Si4 C25 1.862(2)
P5 C12 1.821(2)
P5 C17 1.814(2)
P5 C33 1.825(2)
P6 C11 1.842(2)
P6 C13 1.840(2)
P6 C19 1.852(2)
P7 C4 1.820(2)
P7 C14 1.818(2)
P7 C16 1.830(3)
C1 H1 0.9300
C1 C14 1.394(3)
C1 C27 1.394(3)
C4 H4A 0.9700
C4 H4B 0.9700
C10 H10 0.9300
C10 C33 1.391(3)
C10 C38 1.395(3)
C11 H11A 0.9700
C11 H11B 0.9700
C12 H12A 0.9700
C12 H12B 0.9700
C13 C18 1.392(4)
C13 C22 1.401(3)
C14 C15 1.393(3)
C15 H15 0.9300
C15 C31 1.381(4)
C16 C34 1.398(3)
C16 C51 1.390(4)
C17 C24 1.392(3)
C17 C32 1.387(4)
C18 H18 0.9300
C18 C43 1.393(3)
C19 C29 1.373(4)
C19 C44 1.397(3)
C20 H20 0.9300
C20 C30 1.393(4)
C20 C32 1.386(4)
C21 H21 0.9300
C21 C22 1.386(3)
C21 C36 1.387(4)
C22 H22 0.9300
C23 H23 0.9300
C23 C27 1.381(4)
C23 C31 1.391(4)
C24 H24 0.9300
C24 C26 1.393(4)
C25 H25A 0.9600
C25 H25B 0.9600
C25 H25C 0.9600
C26 H26 0.9300
C26 C30 1.373(4)
C27 H27 0.9300
C29 H29 0.9300
C29 C52 1.399(4)
C30 H30 0.9300
C31 H31 0.9300
C32 H32 0.9300
C33 C48 1.390(3)
C34 H34 0.9300
C34 C40 1.392(4)
C36 H36 0.9300
C36 C43 1.385(4)
C37 H37 0.9300
C37 C38 1.376(4)
C37 C39 1.386(4)
C38 H38 0.9300
C39 H39 0.9300
C39 C48 1.384(3)
C40 H40 0.9300
C40 C0AA 1.381(4)
C42 H42 0.9300
C42 C46 1.383(5)
C42 C52 1.381(4)
C43 H43 0.9300
C44 H44 0.9300
C44 C46 1.392(4)
C46 H46 0.9300
C48 H48 0.9300
C51 H51 0.9300
C51 C53 1.381(4)
C52 H52 0.9300
C53 H53 0.9300
C53 C0AA 1.387(4)
C0AA H0AA 0.9300

loop_
_geom_torsion_atom_site_label_1
_geom_torsion_atom_site_label_2
_geom_torsion_atom_site_label_3
_geom_torsion_atom_site_label_4
_geom_torsion
Br1 Fe3 P5 C12 174.05(7)
Br1 Fe3 P5 C17 53.76(9)
Br1 Fe3 P5 C33 -70.76(8)
Br1 Fe3 P7 C4 -176.21(8)
Br1 Fe3 P7 C14 -54.90(9)
Br1 Fe3 P7 C16 67.55(8)
Br2 Fe3 P5 C12 -50.15(7)
Br2 Fe3 P5 C17 -170.43(8)
Br2 Fe3 P5 C33 65.04(8)
Br2 Fe3 P7 C4 46.48(8)
Br2 Fe3 P7 C14 167.80(9)
Br2 Fe3 P7 C16 -69.76(8)
Fe3 P5 C12 Si4 -63.03(14)
Fe3 P5 C17 C24 -10.6(2)
Fe3 P5 C17 C32 165.62(15)
Fe3 P5 C33 C10 95.7(2)
Fe3 P5 C33 C48 -79.3(2)
Fe3 P7 C4 Si4 55.84(14)
Fe3 P7 C14 C1 36.3(2)
Fe3 P7 C14 C15 -143.74(18)
Fe3 P7 C16 C34 -138.37(19)
Fe3 P7 C16 C51 41.2(2)
P5 Fe3 P7 C4 -51.25(8)
P5 Fe3 P7 C14 70.07(9)
P5 Fe3 P7 C16 -167.48(8)
P5 C17 C24 C26 174.13(19)
P5 C17 C32 C20 -174.44(18)
P5 C33 C48 C39 175.0(3)
P6 C13 C18 C43 175.08(19)
P6 C13 C22 C21 -176.6(2)
P6 C19 C29 C52 -180.0(2)
P6 C19 C44 C46 179.90(18)
P7 Fe3 P5 C12 54.67(7)
P7 Fe3 P5 C17 -65.62(8)
P7 Fe3 P5 C33 169.85(8)
P7 C14 C15 C31 178.0(2)
P7 C16 C34 C40 179.6(2)
P7 C16 C51 C53 179.3(2)
C1 C14 C15 C31 -2.0(4)
C4 Si4 C11 P6 61.14(13)
C4 Si4 C12 P5 57.02(16)
C4 P7 C14 C1 158.45(19)
C4 P7 C14 C15 -21.6(2)
C4 P7 C16 C34 103.1(2)
C4 P7 C16 C51 -77.3(2)
C10 C33 C48 C39 0.0(5)
C11 Si4 C4 P7 -167.55(13)
C11 Si4 C12 P5 169.10(14)
C11 P6 C13 C18 -1.9(2)
C11 P6 C13 C22 173.38(18)
C11 P6 C19 C29 55.2(2)
C11 P6 C19 C44 -125.36(18)
C12 Si4 C4 P7 -53.00(16)
C12 Si4 C11 P6 -56.88(15)
C12 P5 C17 C24 -131.58(19)
C12 P5 C17 C32 44.6(2)
C12 P5 C33 C10 -148.1(2)
C12 P5 C33 C48 36.9(3)
C13 P6 C11 Si4 -163.31(11)
C13 P6 C19 C29 -52.0(2)
C13 P6 C19 C44 127.42(19)
C13 C18 C43 C36 1.0(4)
C14 P7 C4 Si4 -71.84(15)
C14 P7 C16 C34 -8.8(2)
C14 P7 C16 C51 170.7(2)
C14 C1 C27 C23 -0.4(4)
C14 C15 C31 C23 -0.2(4)
C16 P7 C4 Si4 178.31(13)
C16 P7 C14 C1 -91.3(2)
C16 P7 C14 C15 88.6(2)
C16 C34 C40 C0AA 0.6(4)
C16 C51 C53 C0AA 1.7(5)
C17 P5 C12 Si4 66.45(16)
C17 P5 C33 C10 -37.1(3)
C17 P5 C33 C48 147.9(2)
C17 C24 C26 C30 0.3(4)
C18 C13 C22 C21 -1.0(4)
C19 P6 C11 Si4 92.84(13)
C19 P6 C13 C18 103.1(2)
C19 P6 C13 C22 -81.6(2)
C19 C29 C52 C42 -0.2(4)
C19 C44 C46 C42 0.3(4)
C21 C36 C43 C18 -0.8(4)
C22 C13 C18 C43 -0.1(4)
C22 C21 C36 C43 -0.2(4)
C24 C17 C32 C20 1.7(3)
C24 C26 C30 C20 1.9(4)
C25 Si4 C4 P7 74.31(16)
C25 Si4 C11 P6 -177.94(11)
C25 Si4 C12 P5 -71.26(17)
C27 C1 C14 P7 -177.69(19)
C27 C1 C14 C15 2.3(4)
C27 C23 C31 C15 2.2(4)
C29 C19 C44 C46 -0.7(3)
C30 C20 C32 C17 0.4(4)
C31 C23 C27 C1 -1.8(4)
C32 C17 C24 C26 -2.1(3)
C32 C20 C30 C26 -2.2(4)
C33 P5 C12 Si4 176.96(14)
C33 P5 C17 C24 117.57(19)
C33 P5 C17 C32 -66.2(2)
C33 C10 C38 C37 -0.2(5)
C34 C16 C51 C53 -1.1(4)
C34 C40 C0AA C53 -0.1(4)
C36 C21 C22 C13 1.1(4)
C37 C39 C48 C33 -0.3(5)
C38 C10 C33 P5 -174.9(2)
C38 C10 C33 C48 0.2(4)
C38 C37 C39 C48 0.3(5)
C39 C37 C38 C10 -0.1(5)
C44 C19 C29 C52 0.6(4)
C46 C42 C52 C29 -0.2(4)
C51 C16 C34 C40 0.0(4)
C51 C53 C0AA C40 -1.1(5)
C52 C42 C46 C44 0.2(4)
